data_4339598
loop_
_publ_author_name
'Lee, Chien-Ming'
'Chiou, Tzung-Wen'
'Chen, Hsin-Hung'
'Chiang, Chao-Yi'
'Kuo, Ting-Shen'
'Liaw, Wen-Feng'

_publ_section_title
;
 Mononuclear Ni(II)-thiolate complexes with pendant thiol and dinuclear
 Ni(III/II)-thiolate complexes with Ni...Ni interaction regulated by the
 oxidation levels of nickels and the coordinated ligands.
;
_journal_issue 21
_journal_name_full 'Inorganic chemistry'
_journal_page_first 8913
_journal_page_last 8923
_journal_paper_doi 10.1021/ic700719h
_journal_volume 46
_journal_year 2007
_chemical_formula_moiety 'C98 H158 K2 N2 Ni2 O16 P2 S6 Si6'
_chemical_formula_sum 'C98 H158 K2 N2 Ni2 O16 P2 S6 Si6'
_chemical_formula_weight 2238.72
_chemical_name_systematic
;
 ?
;
_space_group_IT_number 2
_symmetry_cell_setting triclinic
_symmetry_space_group_name_Hall '-P 1'
_symmetry_space_group_name_H-M 'P -1'
_atom_sites_solution_hydrogens geom
_atom_sites_solution_primary direct
_atom_sites_solution_secondary difmap
_audit_creation_method SHELXL-97
_cell_angle_alpha 112.9550(10)
_cell_angle_beta 109.8180(10)
_cell_angle_gamma 93.0020(10)
_cell_formula_units_Z 1
_cell_length_a 13.6148(4)
_cell_length_b 15.3156(4)
_cell_length_c 18.0990(6)
_cell_measurement_reflns_used 72108
_cell_measurement_temperature 200(2)
_cell_measurement_theta_max 25.35
_cell_measurement_theta_min 2.037
_cell_volume 3194.22(17)
_computing_cell_refinement 'HKL Scalepack (Otwinowski & Minor 1997)'
_computing_data_collection 'Collect (Nonius BV, 1997-2000)'
_computing_data_reduction 'HKL Denzo and Scalepack (Otwinowski & Minor 19'
_computing_molecular_graphics 'Ortep-3 for Windows (Farrugia, 1997)'
_computing_publication_material 'WinGX publication routines (Farrugia, 1999)'
_computing_structure_refinement 'SHELXL-97 (Sheldrick, 1997)'
_computing_structure_solution 'SHELXS-86 (Sheldrick, 1986)'
_diffrn_ambient_temperature 200(2)
_diffrn_detector_area_resol_mean 9
_diffrn_measured_fraction_theta_full 0.975
_diffrn_measured_fraction_theta_max 0.975
_diffrn_measurement_device_type KappaCCD
_diffrn_measurement_method 'CCD rotation images, thick slices'
_diffrn_radiation_monochromator graphite
_diffrn_radiation_source 'fine-focus sealed tube'
_diffrn_radiation_type MoK\a
_diffrn_radiation_wavelength 0.71073
_diffrn_reflns_av_R_equivalents 0.0757
_diffrn_reflns_av_sigmaI/netI 0.0741
_diffrn_reflns_limit_h_max 16
_diffrn_reflns_limit_h_min -16
_diffrn_reflns_limit_k_max 18
_diffrn_reflns_limit_k_min -18
_diffrn_reflns_limit_l_max 21
_diffrn_reflns_limit_l_min -21
_diffrn_reflns_number 38572
_diffrn_reflns_theta_full 25.34
_diffrn_reflns_theta_max 25.34
_diffrn_reflns_theta_min 2.06
_exptl_absorpt_coefficient_mu 0.592
_exptl_absorpt_correction_T_max 0.8709
_exptl_absorpt_correction_T_min 0.702
_exptl_absorpt_correction_type multi-scan
_exptl_absorpt_process_details
;
 ?
;
_exptl_crystal_colour black
_exptl_crystal_density_diffrn 1.164
_exptl_crystal_density_method 'not measured'
_exptl_crystal_description prism
_exptl_crystal_F_000 1192
_exptl_crystal_size_max 0.45
_exptl_crystal_size_mid 0.4
_exptl_crystal_size_min 0.2
_refine_diff_density_max 0.970
_refine_diff_density_min -0.771
_refine_diff_density_rms 0.183
_refine_ls_extinction_coef 0.027(3)
_refine_ls_extinction_expression Fc^*^=kFc[1+0.001xFc^2^\l^3^/sin(2\q)]^-1/4^
_refine_ls_extinction_method SHELXL
_refine_ls_goodness_of_fit_ref 1.062
_refine_ls_hydrogen_treatment constr
_refine_ls_matrix_type full
_refine_ls_number_parameters 574
_refine_ls_number_reflns 11394
_refine_ls_number_restraints 69
_refine_ls_restrained_S_all 1.065
_refine_ls_R_factor_all 0.1322
_refine_ls_R_factor_gt 0.0973
_refine_ls_shift/su_max 0.002
_refine_ls_shift/su_mean 0.000
_refine_ls_structure_factor_coef Fsqd
_refine_ls_weighting_details 'calc w=1/[\s^2^(Fo^2^)+(0.1521P)^2^+4.5177P] where P=(Fo^2^+2Fc^2^)/3'
_refine_ls_weighting_scheme calc
_refine_ls_wR_factor_gt 0.2519
_refine_ls_wR_factor_ref 0.2733
_reflns_number_gt 7744
_reflns_number_total 11394
_reflns_threshold_expression >2sigma(I)
_cod_data_source_file ic700719h-file009.cif
_cod_data_source_block 6468
_cod_original_cell_volume 3194.22(16)
_cod_database_code 4339598

loop_
_symmetry_equiv_pos_as_xyz
'x, y, z'
'-x, -y, -z'

loop_
_atom_site_label
_atom_site_type_symbol
_atom_site_fract_x
_atom_site_fract_y
_atom_site_fract_z
_atom_site_U_iso_or_equiv
_atom_site_adp_type
_atom_site_occupancy
_atom_site_symmetry_multiplicity
_atom_site_calc_flag
_atom_site_refinement_flags
_atom_site_disorder_assembly
_atom_site_disorder_group
C1 C 0.3675(4) 0.0811(4) 0.6237(4) 0.0411(13) Uani 1 1 d . . .
C2 C 0.3426(5) 0.1359(4) 0.5751(4) 0.0416(13) Uani 1 1 d . . .
C3 C 0.2396(5) 0.1546(5) 0.5477(4) 0.0502(15) Uani 1 1 d . . .
C4 C 0.2747(7) 0.3554(6) 0.5402(5) 0.078(2) Uani 1 1 d . . .
H4A H 0.2679 0.3856 0.5952 0.117 Uiso 1 1 calc R . .
H4B H 0.2455 0.3893 0.5057 0.117 Uiso 1 1 calc R . .
H4C H 0.3489 0.3579 0.5498 0.117 Uiso 1 1 calc R . .
C5 C 0.2137(7) 0.1679(6) 0.3740(5) 0.078(2) Uani 1 1 d . . .
H5A H 0.1924 0.2068 0.3430 0.117 Uiso 1 1 calc R . .
H5B H 0.1691 0.1039 0.3402 0.117 Uiso 1 1 calc R . .
H5C H 0.2869 0.1638 0.3840 0.117 Uiso 1 1 calc R . .
C6 C 0.0554(7) 0.2269(9) 0.4575(7) 0.099(3) Uani 1 1 d . . .
H6A H 0.0461 0.2566 0.5115 0.149 Uiso 1 1 calc R . .
H6B H 0.0137 0.1617 0.4247 0.149 Uiso 1 1 calc R . .
H6C H 0.0324 0.2634 0.4245 0.149 Uiso 1 1 calc R . .
C7 C 0.1614(5) 0.1119(5) 0.5679(4) 0.0572(17) Uani 1 1 d . . .
H7 H 0.0922 0.1222 0.5497 0.069 Uiso 1 1 calc R . .
C8 C 0.1853(5) 0.0573(5) 0.6124(5) 0.0595(17) Uani 1 1 d . . .
H8 H 0.1326 0.0303 0.6238 0.071 Uiso 1 1 calc R . .
C9 C 0.2879(5) 0.0414(5) 0.6411(4) 0.0498(15) Uani 1 1 d . . .
H9 H 0.3039 0.0043 0.6721 0.060 Uiso 1 1 calc R . .
C10 C 0.4970(4) 0.0015(5) 0.7310(4) 0.0431(14) Uani 1 1 d . . .
C11 C 0.4663(4) -0.1009(5) 0.6919(4) 0.0444(14) Uani 1 1 d . . .
C12 C 0.4497(5) -0.1498(5) 0.7405(4) 0.0527(16) Uani 1 1 d . . .
C13 C 0.4936(7) -0.3546(6) 0.6510(6) 0.082(2) Uani 1 1 d . . .
H13A H 0.5621 -0.3348 0.6984 0.122 Uiso 1 1 calc R . .
H13B H 0.5009 -0.3421 0.6049 0.122 Uiso 1 1 calc R . .
H13C H 0.4668 -0.4227 0.6298 0.122 Uiso 1 1 calc R . .
C14 C 0.2642(7) -0.3207(7) 0.6009(6) 0.093(3) Uani 1 1 d . . .
H14A H 0.2173 -0.2840 0.6232 0.139 Uiso 1 1 calc R . .
H14B H 0.2363 -0.3887 0.5794 0.139 Uiso 1 1 calc R . .
H14C H 0.2695 -0.3078 0.5544 0.139 Uiso 1 1 calc R . .
C15 C 0.3804(9) -0.3152(8) 0.7771(7) 0.099(3) Uani 1 1 d . . .
H15A H 0.3312 -0.2799 0.7971 0.149 Uiso 1 1 calc R . .
H15B H 0.4480 -0.2972 0.8250 0.149 Uiso 1 1 calc R . .
H15C H 0.3527 -0.3835 0.7533 0.149 Uiso 1 1 calc R . .
C16 C 0.4709(5) -0.0933(6) 0.8271(5) 0.0626(19) Uani 1 1 d . . .
H16 H 0.4625 -0.1243 0.8604 0.075 Uiso 1 1 calc R . .
C17 C 0.5039(6) 0.0071(6) 0.8677(5) 0.0610(18) Uani 1 1 d . . .
H17 H 0.5184 0.0420 0.9267 0.073 Uiso 1 1 calc R . .
C18 C 0.5148(5) 0.0543(5) 0.8179(4) 0.0564(16) Uani 1 1 d . . .
H18 H 0.5342 0.1217 0.8432 0.068 Uiso 1 1 calc R . .
C19 C 0.6052(4) 0.1577(4) 0.7126(4) 0.0401(13) Uani 1 1 d . . .
C20 C 0.6854(4) 0.1489(4) 0.6794(4) 0.0439(14) Uani 1 1 d . . .
C21 C 0.7787(5) 0.2241(5) 0.7224(4) 0.0538(16) Uani 1 1 d . . .
C22 C 0.8498(7) 0.2142(8) 0.5743(6) 0.091(3) Uani 1 1 d . . .
H22A H 0.9097 0.2109 0.5574 0.136 Uiso 1 1 calc R . .
H22B H 0.8245 0.2719 0.5755 0.136 Uiso 1 1 calc R . .
H22C H 0.7937 0.1582 0.5331 0.136 Uiso 1 1 calc R . .
C23 C 0.9993(7) 0.3277(9) 0.7645(8) 0.113(3) Uani 1 1 d . . .
H23A H 1.0584 0.3265 0.7468 0.169 Uiso 1 1 calc R . .
H23B H 1.0229 0.3283 0.8211 0.169 Uiso 1 1 calc R . .
H23C H 0.9720 0.3848 0.7668 0.169 Uiso 1 1 calc R . .
C24 C 0.9503(7) 0.1085(9) 0.6837(8) 0.113(3) Uani 1 1 d . . .
H24A H 1.0076 0.1069 0.6640 0.169 Uiso 1 1 calc R . .
H24B H 0.8960 0.0504 0.6453 0.169 Uiso 1 1 calc R . .
H24C H 0.9771 0.1128 0.7417 0.169 Uiso 1 1 calc R . .
C25 C 0.7847(6) 0.3045(5) 0.7973(5) 0.064(2) Uani 1 1 d . . .
H25 H 0.8460 0.3535 0.8283 0.076 Uiso 1 1 calc R . .
C26 C 0.7037(6) 0.3132(5) 0.8264(5) 0.0612(18) Uani 1 1 d . . .
H26 H 0.7093 0.3691 0.8746 0.073 Uiso 1 1 calc R . .
C27 C 0.6145(5) 0.2407(5) 0.7853(4) 0.0547(16) Uani 1 1 d . . .
H27 H 0.5601 0.2469 0.8059 0.066 Uiso 1 1 calc R . .
C28 C 0.6574(9) 0.6941(7) -0.0093(7) 0.100(3) Uani 1 1 d . . .
H28A H 0.7241 0.7379 0.0093 0.119 Uiso 1 1 calc R . .
H28B H 0.6001 0.7289 -0.0178 0.119 Uiso 1 1 calc R . .
C29 C 0.6758(9) 0.7376(8) 0.1371(7) 0.113(3) Uani 1 1 d . . .
H29A H 0.6158 0.7694 0.1302 0.136 Uiso 1 1 calc R . .
H29B H 0.7403 0.7854 0.1581 0.136 Uiso 1 1 calc R . .
C30 C 0.6839(8) 0.6983(8) 0.2012(6) 0.095(2) Uani 1 1 d . . .
H30A H 0.7430 0.6653 0.2075 0.114 Uiso 1 1 calc R . .
H30B H 0.6968 0.7507 0.2575 0.114 Uiso 1 1 calc R . .
C31 C 0.5914(10) 0.5924(7) 0.2310(6) 0.095(3) Uani 1 1 d . . .
H31A H 0.6111 0.6448 0.2887 0.114 Uiso 1 1 calc R . .
H31B H 0.6461 0.5543 0.2332 0.114 Uiso 1 1 calc R . .
C32 C 0.4865(10) 0.5299(7) 0.2049(6) 0.093(3) Uani 1 1 d . . .
H32A H 0.4907 0.5050 0.2474 0.112 Uiso 1 1 calc R . .
H32B H 0.4314 0.5676 0.2026 0.112 Uiso 1 1 calc R . .
C33 C 0.6384(9) 0.6087(8) -0.0925(7) 0.100(3) Uani 1 1 d . . .
H33A H 0.6392 0.6302 -0.1362 0.120 Uiso 1 1 calc R . .
H33B H 0.6947 0.5730 -0.0837 0.120 Uiso 1 1 calc R . .
O4 O 0.6608(9) 0.4211(8) 0.0381(8) 0.0812(13) Uani 0.567(15) 1 d PD A 1
C34 C 0.7676(13) 0.4717(11) 0.0951(14) 0.113(3) Uani 0.567(15) 1 d PD A 1
H34A H 0.7795 0.4851 0.1548 0.136 Uiso 0.567(15) 1 calc PR A 1
H34B H 0.7831 0.5326 0.0922 0.136 Uiso 0.567(15) 1 calc PR A 1
C35 C 0.8383(12) 0.4024(11) 0.0620(13) 0.095(2) Uani 0.567(15) 1 d PD A 1
H35A H 0.8452 0.4043 0.0110 0.114 Uiso 0.567(15) 1 calc PR A 1
H35B H 0.9088 0.4169 0.1071 0.114 Uiso 0.567(15) 1 calc PR A 1
C36 C 0.7707(15) 0.3038(11) 0.0395(16) 0.113(3) Uani 0.567(15) 1 d PD A 1
H36A H 0.7725 0.2524 -0.0123 0.136 Uiso 0.567(15) 1 calc PR A 1
H36B H 0.7958 0.2859 0.0876 0.136 Uiso 0.567(15) 1 calc PR A 1
C37 C 0.6589(14) 0.3245(12) 0.0239(14) 0.095(2) Uani 0.567(15) 1 d PD A 1
H37A H 0.6109 0.2819 -0.0355 0.114 Uiso 0.567(15) 1 calc PR A 1
H37B H 0.6325 0.3116 0.0629 0.114 Uiso 0.567(15) 1 calc PR A 1
O4' O 0.6598(12) 0.4255(11) 0.0066(11) 0.0812(13) Uani 0.433(15) 1 d PD A 2
C34' C 0.7690(16) 0.4633(15) 0.0617(18) 0.113(3) Uani 0.433(15) 1 d PD A 2
H34C H 0.7767 0.5220 0.1123 0.136 Uiso 0.433(15) 1 calc PR A 2
H34D H 0.8073 0.4796 0.0307 0.136 Uiso 0.433(15) 1 calc PR A 2
C35' C 0.8165(17) 0.3873(15) 0.0911(14) 0.095(2) Uani 0.433(15) 1 d PD A 2
H35C H 0.8351 0.4082 0.1530 0.114 Uiso 0.433(15) 1 calc PR A 2
H35D H 0.8793 0.3746 0.0783 0.114 Uiso 0.433(15) 1 calc PR A 2
C36' C 0.722(2) 0.2955(13) 0.0352(19) 0.113(3) Uani 0.433(15) 1 d PD A 2
H36C H 0.7294 0.2525 -0.0177 0.136 Uiso 0.433(15) 1 calc PR A 2
H36D H 0.7167 0.2598 0.0682 0.136 Uiso 0.433(15) 1 calc PR A 2
C37' C 0.6274(16) 0.3436(17) 0.0158(18) 0.095(2) Uani 0.433(15) 1 d PD A 2
H37C H 0.5690 0.2986 -0.0375 0.114 Uiso 0.433(15) 1 calc PR A 2
H37D H 0.6026 0.3623 0.0630 0.114 Uiso 0.433(15) 1 calc PR A 2
C38 C 0.0535(8) 0.2575(6) 0.0565(6) 0.086(3) Uani 1 1 d . . .
H38A H 0.0975 0.3197 0.0742 0.104 Uiso 1 1 calc R . .
H38B H 0.0085 0.2677 0.0894 0.104 Uiso 1 1 calc R . .
C39 C 0.1822(9) 0.2278(8) 0.1625(7) 0.107(2) Uani 1 1 d . . .
H39A H 0.1368 0.2374 0.1951 0.128 Uiso 1 1 calc R . .
H39B H 0.2289 0.2897 0.1834 0.128 Uiso 1 1 calc R . .
C40 C 0.2470(9) 0.1570(8) 0.1768(7) 0.106(2) Uani 1 1 d . . .
H40A H 0.2899 0.1446 0.1420 0.127 Uiso 1 1 calc R . .
H40B H 0.2948 0.1828 0.2377 0.127 Uiso 1 1 calc R . .
C41 C 0.2332(7) -0.0013(7) 0.1679(6) 0.084(3) Uani 1 1 d . . .
H41A H 0.2839 0.0266 0.2280 0.101 Uiso 1 1 calc R . .
H41B H 0.2727 -0.0206 0.1306 0.101 Uiso 1 1 calc R . .
C42 C 0.1595(7) -0.0860(6) 0.1505(5) 0.079(2) Uani 1 1 d . . .
H42A H 0.1991 -0.1324 0.1638 0.094 Uiso 1 1 calc R . .
H42B H 0.1192 -0.0667 0.1873 0.094 Uiso 1 1 calc R . .
C43 C -0.0146(8) 0.2138(7) -0.0397(6) 0.092(3) Uani 1 1 d . . .
H43A H -0.0532 0.2603 -0.0540 0.111 Uiso 1 1 calc R . .
H43B H 0.0300 0.1964 -0.0729 0.111 Uiso 1 1 calc R . .
O8 O -0.1095(7) 0.0275(7) 0.0913(6) 0.0744(12) Uani 0.606(7) 1 d PD B 1
C44 C -0.0755(13) 0.1013(13) 0.1847(10) 0.107(2) Uani 0.606(7) 1 d PD B 1
H44A H -0.0127 0.0895 0.2221 0.128 Uiso 0.606(7) 1 calc PR B 1
H44B H -0.0591 0.1665 0.1900 0.128 Uiso 0.606(7) 1 calc PR B 1
C45 C -0.1648(13) 0.0899(13) 0.2082(10) 0.106(2) Uani 0.606(7) 1 d PD B 1
H45A H -0.2176 0.1250 0.1893 0.127 Uiso 0.606(7) 1 calc PR B 1
H45B H -0.1419 0.1114 0.2706 0.127 Uiso 0.606(7) 1 calc PR B 1
C46 C -0.2063(16) -0.0167(11) 0.1596(11) 0.107(2) Uani 0.606(7) 1 d PD B 1
H46A H -0.1564 -0.0523 0.1813 0.128 Uiso 0.606(7) 1 calc PR B 1
H46B H -0.2752 -0.0361 0.1597 0.128 Uiso 0.606(7) 1 calc PR B 1
C47 C -0.2144(13) -0.0265(13) 0.0741(10) 0.106(2) Uani 0.606(7) 1 d PD B 1
H47A H -0.2720 0.0015 0.0498 0.127 Uiso 0.606(7) 1 calc PR B 1
H47B H -0.2270 -0.0942 0.0341 0.127 Uiso 0.606(7) 1 calc PR B 1
O8' O -0.1046(10) 0.0891(12) 0.1164(10) 0.0744(12) Uani 0.394(7) 1 d PD B 2
C44' C -0.0789(17) 0.030(2) 0.1680(17) 0.107(2) Uani 0.394(7) 1 d PD B 2
H44C H -0.0776 -0.0355 0.1315 0.128 Uiso 0.394(7) 1 calc PR B 2
H44D H -0.0103 0.0598 0.2167 0.128 Uiso 0.394(7) 1 calc PR B 2
C45' C -0.1653(18) 0.031(3) 0.1984(16) 0.106(2) Uani 0.394(7) 1 d PD B 2
H45C H -0.1602 0.0941 0.2432 0.127 Uiso 0.394(7) 1 calc PR B 2
H45D H -0.1689 -0.0181 0.2194 0.127 Uiso 0.394(7) 1 calc PR B 2
C46' C -0.2557(16) 0.007(2) 0.1147(16) 0.107(2) Uani 0.394(7) 1 d PD B 2
H46C H -0.2803 -0.0629 0.0814 0.128 Uiso 0.394(7) 1 calc PR B 2
H46D H -0.3148 0.0345 0.1253 0.128 Uiso 0.394(7) 1 calc PR B 2
C47' C -0.2162(15) 0.048(2) 0.0674(14) 0.106(2) Uani 0.394(7) 1 d PD B 2
H47C H -0.2277 -0.0023 0.0103 0.127 Uiso 0.394(7) 1 calc PR B 2
H47D H -0.2541 0.0976 0.0596 0.127 Uiso 0.394(7) 1 calc PR B 2
C48 C 0.2782(11) 0.5390(8) 0.3040(9) 0.115(4) Uani 1 1 d . . .
C49 C 0.3603(9) 0.6166(8) 0.3796(7) 0.113(4) Uani 1 1 d . . .
H49A H 0.3992 0.5916 0.4193 0.135 Uiso 1 1 calc R . .
H49B H 0.3279 0.6663 0.4080 0.135 Uiso 1 1 calc R . .
H49C H 0.4084 0.6435 0.3617 0.135 Uiso 1 1 calc R . .
K1 K 0.5000 0.5000 0.0000 0.0860(8) Uani 1 2 d S . .
K2 K 0.0000 0.0000 0.0000 0.0728(7) Uani 1 2 d S . .
N1 N 0.2128(12) 0.4814(8) 0.2410(10) 0.184(6) Uani 1 1 d . . .
Ni1 Ni 0.46628(5) 0.05871(5) 0.44284(5) 0.0384(3) Uani 1 1 d . . .
O1 O 0.6618(5) 0.6621(4) 0.0559(4) 0.0835(16) Uani 1 1 d . A .
O2 O 0.5860(5) 0.6316(4) 0.1712(3) 0.0812(13) Uani 1 1 d . A .
O3 O 0.4603(5) 0.4510(4) 0.1208(3) 0.0769(15) Uani 1 1 d . . .
O5 O 0.1179(4) 0.1937(4) 0.0723(3) 0.0722(14) Uani 1 1 d . B .
O6 O 0.1767(4) 0.0687(4) 0.1524(3) 0.0744(12) Uani 1 1 d . B .
O7 O 0.0880(4) -0.1296(4) 0.0609(3) 0.0717(14) Uani 1 1 d . . .
P1 P 0.49890(11) 0.05001(11) 0.65433(10) 0.0380(4) Uani 1 1 d . . .
S1 S 0.43937(12) 0.18140(10) 0.54709(10) 0.0423(4) Uani 1 1 d . . .
S2 S 0.44925(14) -0.16493(12) 0.58243(11) 0.0525(4) Uani 1 1 d . . .
S3 S 0.66976(12) 0.04617(11) 0.58446(10) 0.0456(4) Uani 1 1 d . . .
Si1 Si 0.19974(16) 0.22463(15) 0.48062(13) 0.0576(5) Uani 1 1 d . . .
Si2 Si 0.39887(17) -0.28520(16) 0.68970(15) 0.0664(6) Uani 1 1 d . . .
Si3 Si 0.89155(15) 0.21729(18) 0.68413(17) 0.0732(6) Uani 1 1 d . . .

loop_
_atom_site_aniso_label
_atom_site_aniso_U_11
_atom_site_aniso_U_22
_atom_site_aniso_U_33
_atom_site_aniso_U_23
_atom_site_aniso_U_13
_atom_site_aniso_U_12
C1 0.040(3) 0.050(3) 0.041(3) 0.024(3) 0.018(3) 0.020(3)
C2 0.044(3) 0.047(3) 0.039(3) 0.018(3) 0.022(3) 0.019(3)
C3 0.053(4) 0.060(4) 0.045(4) 0.027(3) 0.022(3) 0.028(3)
C4 0.096(6) 0.069(5) 0.072(5) 0.037(4) 0.028(5) 0.036(4)
C5 0.094(6) 0.094(6) 0.061(5) 0.044(4) 0.030(4) 0.047(5)
C6 0.072(5) 0.164(9) 0.107(7) 0.094(7) 0.041(5) 0.069(6)
C7 0.043(3) 0.085(5) 0.061(4) 0.040(4) 0.028(3) 0.030(3)
C8 0.046(4) 0.088(5) 0.070(5) 0.047(4) 0.035(3) 0.026(3)
C9 0.044(3) 0.074(4) 0.058(4) 0.043(3) 0.032(3) 0.025(3)
C10 0.039(3) 0.064(4) 0.045(3) 0.035(3) 0.024(3) 0.023(3)
C11 0.035(3) 0.064(4) 0.050(4) 0.035(3) 0.021(3) 0.019(3)
C12 0.044(3) 0.071(4) 0.058(4) 0.043(4) 0.020(3) 0.018(3)
C13 0.089(6) 0.066(5) 0.101(7) 0.046(5) 0.038(5) 0.027(4)
C14 0.081(6) 0.108(7) 0.105(7) 0.076(6) 0.023(5) -0.005(5)
C15 0.113(7) 0.120(8) 0.115(8) 0.094(7) 0.051(6) 0.029(6)
C16 0.057(4) 0.091(6) 0.070(5) 0.057(5) 0.032(4) 0.023(4)
C17 0.068(4) 0.088(5) 0.045(4) 0.038(4) 0.030(3) 0.028(4)
C18 0.064(4) 0.064(4) 0.047(4) 0.026(3) 0.024(3) 0.024(3)
C19 0.036(3) 0.040(3) 0.039(3) 0.018(3) 0.008(2) 0.009(2)
C20 0.038(3) 0.047(3) 0.046(3) 0.024(3) 0.011(3) 0.010(2)
C21 0.043(3) 0.062(4) 0.055(4) 0.036(3) 0.006(3) 0.008(3)
C22 0.062(5) 0.133(8) 0.104(7) 0.074(6) 0.038(5) 0.010(5)
C23 0.062(4) 0.164(7) 0.139(7) 0.087(6) 0.044(4) 0.026(4)
C24 0.062(4) 0.164(7) 0.139(7) 0.087(6) 0.044(4) 0.026(4)
C25 0.055(4) 0.045(4) 0.065(5) 0.024(3) -0.005(4) -0.002(3)
C26 0.069(5) 0.051(4) 0.051(4) 0.019(3) 0.012(4) 0.016(3)
C27 0.059(4) 0.054(4) 0.047(4) 0.023(3) 0.015(3) 0.018(3)
C28 0.110(8) 0.088(7) 0.107(8) 0.045(6) 0.047(6) 0.019(5)
C29 0.103(6) 0.109(5) 0.101(6) 0.019(5) 0.042(5) 0.015(4)
C30 0.097(5) 0.113(5) 0.073(4) 0.033(4) 0.036(4) 0.036(4)
C31 0.131(9) 0.096(7) 0.055(5) 0.026(5) 0.034(5) 0.055(6)
C32 0.153(10) 0.104(7) 0.070(6) 0.053(5) 0.072(6) 0.079(7)
C33 0.116(8) 0.126(8) 0.106(8) 0.075(7) 0.067(7) 0.048(7)
O4 0.102(3) 0.094(3) 0.051(3) 0.033(2) 0.029(3) 0.035(3)
C34 0.103(6) 0.109(5) 0.101(6) 0.019(5) 0.042(5) 0.015(4)
C35 0.097(5) 0.113(5) 0.073(4) 0.033(4) 0.036(4) 0.036(4)
C36 0.103(6) 0.109(5) 0.101(6) 0.019(5) 0.042(5) 0.015(4)
C37 0.097(5) 0.113(5) 0.073(4) 0.033(4) 0.036(4) 0.036(4)
O4' 0.102(3) 0.094(3) 0.051(3) 0.033(2) 0.029(3) 0.035(3)
C34' 0.103(6) 0.109(5) 0.101(6) 0.019(5) 0.042(5) 0.015(4)
C35' 0.097(5) 0.113(5) 0.073(4) 0.033(4) 0.036(4) 0.036(4)
C36' 0.103(6) 0.109(5) 0.101(6) 0.019(5) 0.042(5) 0.015(4)
C37' 0.097(5) 0.113(5) 0.073(4) 0.033(4) 0.036(4) 0.036(4)
C38 0.102(7) 0.067(5) 0.069(5) 0.023(4) 0.017(5) 0.018(5)
C39 0.099(5) 0.105(6) 0.091(5) 0.035(5) 0.019(4) 0.001(4)
C40 0.104(5) 0.109(6) 0.085(5) 0.030(5) 0.029(4) 0.016(5)
C41 0.075(5) 0.106(7) 0.071(5) 0.046(5) 0.015(4) 0.053(5)
C42 0.093(6) 0.084(6) 0.056(5) 0.041(4) 0.011(4) 0.031(5)
C43 0.115(7) 0.084(6) 0.092(7) 0.059(5) 0.030(6) 0.036(5)
O8 0.069(3) 0.076(3) 0.066(3) 0.025(2) 0.018(2) 0.017(2)
C44 0.099(5) 0.105(6) 0.091(5) 0.035(5) 0.019(4) 0.001(4)
C45 0.104(5) 0.109(6) 0.085(5) 0.030(5) 0.029(4) 0.016(5)
C46 0.099(5) 0.105(6) 0.091(5) 0.035(5) 0.019(4) 0.001(4)
C47 0.104(5) 0.109(6) 0.085(5) 0.030(5) 0.029(4) 0.016(5)
O8' 0.069(3) 0.076(3) 0.066(3) 0.025(2) 0.018(2) 0.017(2)
C44' 0.099(5) 0.105(6) 0.091(5) 0.035(5) 0.019(4) 0.001(4)
C45' 0.104(5) 0.109(6) 0.085(5) 0.030(5) 0.029(4) 0.016(5)
C46' 0.099(5) 0.105(6) 0.091(5) 0.035(5) 0.019(4) 0.001(4)
C47' 0.104(5) 0.109(6) 0.085(5) 0.030(5) 0.029(4) 0.016(5)
C48 0.149(10) 0.065(6) 0.135(10) 0.038(7) 0.067(9) 0.014(7)
C49 0.123(9) 0.085(7) 0.104(8) 0.018(6) 0.044(7) -0.005(6)
K1 0.0852(18) 0.109(2) 0.0644(16) 0.0363(15) 0.0289(14) 0.0362(15)
K2 0.0649(14) 0.0856(17) 0.0629(15) 0.0374(13) 0.0127(11) 0.0192(12)
N1 0.193(13) 0.086(7) 0.168(12) 0.016(7) 0.006(10) -0.028(8)
Ni1 0.0399(4) 0.0438(5) 0.0414(5) 0.0224(3) 0.0219(3) 0.0133(3)
O1 0.094(4) 0.090(4) 0.083(4) 0.047(3) 0.040(3) 0.038(3)
O2 0.102(3) 0.094(3) 0.051(3) 0.033(2) 0.029(3) 0.035(3)
O3 0.100(4) 0.084(4) 0.065(3) 0.034(3) 0.048(3) 0.045(3)
O5 0.078(3) 0.068(3) 0.057(3) 0.025(3) 0.013(3) 0.016(3)
O6 0.069(3) 0.076(3) 0.066(3) 0.025(2) 0.018(2) 0.017(2)
O7 0.085(4) 0.078(3) 0.057(3) 0.037(3) 0.022(3) 0.032(3)
P1 0.0384(8) 0.0465(8) 0.0388(8) 0.0233(7) 0.0195(6) 0.0153(6)
S1 0.0474(8) 0.0455(8) 0.0436(8) 0.0225(7) 0.0240(7) 0.0177(6)
S2 0.0634(10) 0.0513(9) 0.0519(10) 0.0256(8) 0.0299(8) 0.0069(7)
S3 0.0412(8) 0.0512(9) 0.0530(9) 0.0243(7) 0.0261(7) 0.0122(6)
Si1 0.0614(11) 0.0763(13) 0.0537(11) 0.0398(10) 0.0270(9) 0.0360(10)
Si2 0.0637(12) 0.0775(14) 0.0824(15) 0.0576(12) 0.0297(11) 0.0149(10)
Si3 0.0406(10) 0.0978(16) 0.0936(17) 0.0583(14) 0.0219(10) 0.0073(10)

loop_
_atom_type_symbol
_atom_type_description
_atom_type_scat_dispersion_real
_atom_type_scat_dispersion_imag
_atom_type_scat_source
C C 0.0033 0.0016 'International Tables Vol C Tables 4.2.6.8 and 6.1.1.4'
H H 0.0000 0.0000 'International Tables Vol C Tables 4.2.6.8 and 6.1.1.4'
K K 0.2009 0.2494 'International Tables Vol C Tables 4.2.6.8 and 6.1.1.4'
N N 0.0061 0.0033 'International Tables Vol C Tables 4.2.6.8 and 6.1.1.4'
Ni Ni 0.3393 1.1124 'International Tables Vol C Tables 4.2.6.8 and 6.1.1.4'
O O 0.0106 0.0060 'International Tables Vol C Tables 4.2.6.8 and 6.1.1.4'
P P 0.1023 0.0942 'International Tables Vol C Tables 4.2.6.8 and 6.1.1.4'
S S 0.1246 0.1234 'International Tables Vol C Tables 4.2.6.8 and 6.1.1.4'
Si Si 0.0817 0.0704 'International Tables Vol C Tables 4.2.6.8 and 6.1.1.4'

loop_
_geom_angle_atom_site_label_1
_geom_angle_atom_site_label_2
_geom_angle_atom_site_label_3
_geom_angle
_geom_angle_site_symmetry_1
_geom_angle_site_symmetry_3
C9 C1 C2 119.8(5) . .
C9 C1 P1 119.0(4) . .
C2 C1 P1 120.9(4) . .
C3 C2 C1 120.4(5) . .
C3 C2 S1 118.8(5) . .
C1 C2 S1 120.8(4) . .
C2 C3 C7 117.0(5) . .
C2 C3 Si1 122.8(5) . .
C7 C3 Si1 120.1(4) . .
Si1 C4 H4A 109.5 . .
Si1 C4 H4B 109.5 . .
H4A C4 H4B 109.5 . .
Si1 C4 H4C 109.5 . .
H4A C4 H4C 109.5 . .
H4B C4 H4C 109.5 . .
Si1 C5 H5A 109.5 . .
Si1 C5 H5B 109.5 . .
H5A C5 H5B 109.5 . .
Si1 C5 H5C 109.5 . .
H5A C5 H5C 109.5 . .
H5B C5 H5C 109.5 . .
Si1 C6 H6A 109.5 . .
Si1 C6 H6B 109.5 . .
H6A C6 H6B 109.5 . .
Si1 C6 H6C 109.5 . .
H6A C6 H6C 109.5 . .
H6B C6 H6C 109.5 . .
C8 C7 C3 122.1(6) . .
C8 C7 H7 119.0 . .
C3 C7 H7 119.0 . .
C7 C8 C9 120.4(6) . .
C7 C8 H8 119.8 . .
C9 C8 H8 119.8 . .
C8 C9 C1 120.2(6) . .
C8 C9 H9 119.9 . .
C1 C9 H9 119.9 . .
C18 C10 C11 120.1(5) . .
C18 C10 P1 126.7(5) . .
C11 C10 P1 113.1(4) . .
C10 C11 C12 120.3(6) . .
C10 C11 S2 118.3(4) . .
C12 C11 S2 121.4(5) . .
C16 C12 C11 116.7(6) . .
C16 C12 Si2 121.0(5) . .
C11 C12 Si2 122.2(5) . .
Si2 C13 H13A 109.5 . .
Si2 C13 H13B 109.5 . .
H13A C13 H13B 109.5 . .
Si2 C13 H13C 109.5 . .
H13A C13 H13C 109.5 . .
H13B C13 H13C 109.5 . .
Si2 C14 H14A 109.5 . .
Si2 C14 H14B 109.5 . .
H14A C14 H14B 109.5 . .
Si2 C14 H14C 109.5 . .
H14A C14 H14C 109.5 . .
H14B C14 H14C 109.5 . .
Si2 C15 H15A 109.5 . .
Si2 C15 H15B 109.5 . .
H15A C15 H15B 109.5 . .
Si2 C15 H15C 109.5 . .
H15A C15 H15C 109.5 . .
H15B C15 H15C 109.5 . .
C12 C16 C17 124.1(6) . .
C12 C16 H16 118.0 . .
C17 C16 H16 118.0 . .
C16 C17 C18 118.3(6) . .
C16 C17 H17 120.8 . .
C18 C17 H17 120.8 . .
C10 C18 C17 120.4(7) . .
C10 C18 H18 119.8 . .
C17 C18 H18 119.8 . .
C27 C19 C20 120.5(5) . .
C27 C19 P1 126.6(5) . .
C20 C19 P1 112.9(4) . .
C19 C20 C21 119.7(6) . .
C19 C20 S3 120.1(4) . .
C21 C20 S3 120.2(5) . .
C25 C21 C20 116.8(6) . .
C25 C21 Si3 120.5(5) . .
C20 C21 Si3 122.6(5) . .
Si3 C22 H22A 109.5 . .
Si3 C22 H22B 109.5 . .
H22A C22 H22B 109.5 . .
Si3 C22 H22C 109.5 . .
H22A C22 H22C 109.5 . .
H22B C22 H22C 109.5 . .
Si3 C23 H23A 109.5 . .
Si3 C23 H23B 109.5 . .
H23A C23 H23B 109.5 . .
Si3 C23 H23C 109.5 . .
H23A C23 H23C 109.5 . .
H23B C23 H23C 109.5 . .
Si3 C24 H24A 109.5 . .
Si3 C24 H24B 109.5 . .
H24A C24 H24B 109.5 . .
Si3 C24 H24C 109.5 . .
H24A C24 H24C 109.5 . .
H24B C24 H24C 109.5 . .
C26 C25 C21 122.4(6) . .
C26 C25 H25 118.8 . .
C21 C25 H25 118.8 . .
C27 C26 C25 120.6(7) . .
C27 C26 H26 119.7 . .
C25 C26 H26 119.7 . .
C26 C27 C19 119.9(7) . .
C26 C27 H27 120.0 . .
C19 C27 H27 120.0 . .
O1 C28 C33 109.4(8) . .
O1 C28 H28A 109.8 . .
C33 C28 H28A 109.8 . .
O1 C28 H28B 109.8 . .
C33 C28 H28B 109.8 . .
H28A C28 H28B 108.2 . .
O1 C29 C30 110.1(9) . .
O1 C29 H29A 109.6 . .
C30 C29 H29A 109.6 . .
O1 C29 H29B 109.6 . .
C30 C29 H29B 109.6 . .
H29A C29 H29B 108.1 . .
O2 C30 C29 108.8(8) . .
O2 C30 H30A 109.9 . .
C29 C30 H30A 109.9 . .
O2 C30 H30B 109.9 . .
C29 C30 H30B 109.9 . .
H30A C30 H30B 108.3 . .
O2 C31 C32 110.8(8) . .
O2 C31 H31A 109.5 . .
C32 C31 H31A 109.5 . .
O2 C31 H31B 109.5 . .
C32 C31 H31B 109.5 . .
H31A C31 H31B 108.1 . .
O3 C32 C31 108.9(7) . .
O3 C32 H32A 109.9 . .
C31 C32 H32A 109.9 . .
O3 C32 H32B 109.9 . .
C31 C32 H32B 109.9 . .
H32A C32 H32B 108.3 . .
O3 C33 C28 109.2(8) 2_665 .
O3 C33 H33A 109.8 2_665 .
C28 C33 H33A 109.8 . .
O3 C33 H33B 109.8 2_665 .
C28 C33 H33B 109.8 . .
H33A C33 H33B 108.3 . .
C37 O4 C34 105.4(11) . .
C37 O4 K1 127.6(10) . .
C34 O4 K1 125.7(9) . .
O4 C34 C35 104.9(11) . .
O4 C34 H34A 110.8 . .
C35 C34 H34A 110.8 . .
O4 C34 H34B 110.8 . .
C35 C34 H34B 110.8 . .
H34A C34 H34B 108.8 . .
C36 C35 C34 99.8(11) . .
C36 C35 H35A 111.8 . .
C34 C35 H35A 111.8 . .
C36 C35 H35B 111.8 . .
C34 C35 H35B 111.8 . .
H35A C35 H35B 109.5 . .
C37 C36 C35 102.6(10) . .
C37 C36 H36A 111.3 . .
C35 C36 H36A 111.3 . .
C37 C36 H36B 111.3 . .
C35 C36 H36B 111.3 . .
H36A C36 H36B 109.2 . .
O4 C37 C36 110.4(11) . .
O4 C37 H37A 109.6 . .
C36 C37 H37A 109.6 . .
O4 C37 H37B 109.6 . .
C36 C37 H37B 109.6 . .
H37A C37 H37B 108.1 . .
C37' O4' C34' 107.5(13) . .
C37' O4' K1 100.5(14) . .
C34' O4' K1 131.5(13) . .
O4' C34' C35' 109.6(11) . .
O4' C34' H34C 109.7 . .
C35' C34' H34C 109.7 . .
O4' C34' H34D 109.7 . .
C35' C34' H34D 109.7 . .
H34C C34' H34D 108.2 . .
C34' C35' C36' 102.4(11) . .
C34' C35' H35C 111.3 . .
C36' C35' H35C 111.3 . .
C34' C35' H35D 111.3 . .
C36' C35' H35D 111.3 . .
H35C C35' H35D 109.2 . .
C37' C36' C35' 100.4(11) . .
C37' C36' H36C 111.7 . .
C35' C36' H36C 111.7 . .
C37' C36' H36D 111.7 . .
C35' C36' H36D 111.7 . .
H36C C36' H36D 109.5 . .
O4' C37' C36' 108.6(13) . .
O4' C37' K1 53.0(11) . .
C36' C37' K1 160.1(12) . .
O4' C37' H37C 110.0 . .
C36' C37' H37C 110.0 . .
K1 C37' H37C 85.8 . .
O4' C37' H37D 110.0 . .
C36' C37' H37D 110.0 . .
K1 C37' H37D 74.5 . .
H37C C37' H37D 108.3 . .
O5 C38 C43 108.2(7) . .
O5 C38 H38A 110.1 . .
C43 C38 H38A 110.1 . .
O5 C38 H38B 110.1 . .
C43 C38 H38B 110.1 . .
H38A C38 H38B 108.4 . .
O5 C39 C40 110.2(9) . .
O5 C39 H39A 109.6 . .
C40 C39 H39A 109.6 . .
O5 C39 H39B 109.6 . .
C40 C39 H39B 109.6 . .
H39A C39 H39B 108.1 . .
O6 C40 C39 108.7(9) . .
O6 C40 H40A 109.9 . .
C39 C40 H40A 109.9 . .
O6 C40 H40B 109.9 . .
C39 C40 H40B 109.9 . .
H40A C40 H40B 108.3 . .
O6 C41 C42 110.3(7) . .
O6 C41 H41A 109.6 . .
C42 C41 H41A 109.6 . .
O6 C41 H41B 109.6 . .
C42 C41 H41B 109.6 . .
H41A C41 H41B 108.1 . .
O7 C42 C41 109.5(7) . .
O7 C42 H42A 109.8 . .
C41 C42 H42A 109.8 . .
O7 C42 H42B 109.8 . .
C41 C42 H42B 109.8 . .
H42A C42 H42B 108.2 . .
O7 C43 C38 108.3(7) 2 .
O7 C43 H43A 110.0 2 .
C38 C43 H43A 110.0 . .
O7 C43 H43B 110.0 2 .
C38 C43 H43B 110.0 . .
H43A C43 H43B 108.4 . .
C47 O8 C44 102.1(10) . .
C47 O8 K2 131.4(8) . .
C44 O8 K2 126.3(8) . .
C45 C44 O8 105.8(10) . .
C45 C44 H44A 110.6 . .
O8 C44 H44A 110.6 . .
C45 C44 H44B 110.6 . .
O8 C44 H44B 110.6 . .
H44A C44 H44B 108.7 . .
C44 C45 C46 101.3(12) . .
C44 C45 H45A 111.5 . .
C46 C45 H45A 111.5 . .
C44 C45 H45B 111.5 . .
C46 C45 H45B 111.5 . .
H45A C45 H45B 109.3 . .
C47 C46 C45 97.7(12) . .
C47 C46 H46A 112.2 . .
C45 C46 H46A 112.2 . .
C47 C46 H46B 112.2 . .
C45 C46 H46B 112.2 . .
H46A C46 H46B 109.8 . .
C46 C47 O8 104.2(11) . .
C46 C47 H47A 110.9 . .
O8 C47 H47A 110.9 . .
C46 C47 H47B 110.9 . .
O8 C47 H47B 110.9 . .
H47A C47 H47B 108.9 . .
C47' O8' C44' 99.3(15) . .
C47' O8' K2 106.1(13) . .
C44' O8' K2 97.8(12) . .
C45' C44' O8' 104.1(15) . .
C45' C44' K2 148.7(14) . .
O8' C44' K2 56.4(10) . .
C45' C44' H44C 110.9 . .
O8' C44' H44C 110.9 . .
K2 C44' H44C 63.3 . .
C45' C44' H44D 110.9 . .
O8' C44' H44D 110.9 . .
K2 C44' H44D 99.5 . .
H44C C44' H44D 109.0 . .
C44' C45' C46' 98.0(14) . .
C44' C45' H45C 112.2 . .
C46' C45' H45C 112.2 . .
C44' C45' H45D 112.2 . .
C46' C45' H45D 112.2 . .
H45C C45' H45D 109.8 . .
C47' C46' C45' 106.7(13) . .
C47' C46' H46C 110.4 . .
C45' C46' H46C 110.4 . .
C47' C46' H46D 110.4 . .
C45' C46' H46D 110.4 . .
H46C C46' H46D 108.6 . .
O8' C47' C46' 108.5(13) . .
O8' C47' H47C 110.0 . .
C46' C47' H47C 110.0 . .
O8' C47' H47D 110.0 . .
C46' C47' H47D 110.0 . .
H47C C47' H47D 108.4 . .
N1 C48 C49 175.2(14) . .
C48 C49 H49A 109.5 . .
C48 C49 H49B 109.5 . .
H49A C49 H49B 109.5 . .
C48 C49 H49C 109.5 . .
H49A C49 H49C 109.5 . .
H49B C49 H49C 109.5 . .
O4' K1 O4' 180.000(1) 2_665 .
O4' K1 O4 166.7(3) 2_665 .
O4' K1 O4 13.3(3) . .
O4' K1 O4 13.3(3) 2_665 2_665
O4' K1 O4 166.7(3) . 2_665
O4 K1 O4 180.000(1) . 2_665
O4' K1 O2 95.0(4) 2_665 2_665
O4' K1 O2 85.0(4) . 2_665
O4 K1 O2 93.7(3) . 2_665
O4 K1 O2 86.3(3) 2_665 2_665
O4' K1 O2 85.0(4) 2_665 .
O4' K1 O2 95.0(4) . .
O4 K1 O2 86.3(3) . .
O4 K1 O2 93.7(3) 2_665 .
O2 K1 O2 180.00(18) 2_665 .
O4' K1 O3 85.1(4) 2_665 .
O4' K1 O3 94.9(4) . .
O4 K1 O3 81.8(3) . .
O4 K1 O3 98.2(3) 2_665 .
O2 K1 O3 118.58(18) 2_665 .
O2 K1 O3 61.42(18) . .
O4' K1 O3 94.9(4) 2_665 2_665
O4' K1 O3 85.1(4) . 2_665
O4 K1 O3 98.2(3) . 2_665
O4 K1 O3 81.8(3) 2_665 2_665
O2 K1 O3 61.42(18) 2_665 2_665
O2 K1 O3 118.58(18) . 2_665
O3 K1 O3 180.0(2) . 2_665
O4' K1 O1 78.3(4) 2_665 2_665
O4' K1 O1 101.7(4) . 2_665
O4 K1 O1 97.3(3) . 2_665
O4 K1 O1 82.7(3) 2_665 2_665
O2 K1 O1 60.32(18) 2_665 2_665
O2 K1 O1 119.68(18) . 2_665
O3 K1 O1 59.69(18) . 2_665
O3 K1 O1 120.31(18) 2_665 2_665
O4' K1 O1 101.7(4) 2_665 .
O4' K1 O1 78.3(4) . .
O4 K1 O1 82.7(3) . .
O4 K1 O1 97.3(3) 2_665 .
O2 K1 O1 119.68(18) 2_665 .
O2 K1 O1 60.32(18) . .
O3 K1 O1 120.31(18) . .
O3 K1 O1 59.69(18) 2_665 .
O1 K1 O1 180.0 2_665 .
O4' K1 C37' 26.5(4) 2_665 2_665
O4' K1 C37' 153.5(4) . 2_665
O4 K1 C37' 159.8(5) . 2_665
O4 K1 C37' 20.2(5) 2_665 2_665
O2 K1 C37' 98.3(5) 2_665 2_665
O2 K1 C37' 81.7(5) . 2_665
O3 K1 C37' 106.2(5) . 2_665
O3 K1 C37' 73.8(5) 2_665 2_665
O1 K1 C37' 102.8(3) 2_665 2_665
O1 K1 C37' 77.2(3) . 2_665
O4' K1 C37' 153.5(4) 2_665 .
O4' K1 C37' 26.5(4) . .
O4 K1 C37' 20.2(5) . .
O4 K1 C37' 159.8(5) 2_665 .
O2 K1 C37' 81.7(5) 2_665 .
O2 K1 C37' 98.3(5) . .
O3 K1 C37' 73.8(5) . .
O3 K1 C37' 106.2(5) 2_665 .
O1 K1 C37' 77.2(3) 2_665 .
O1 K1 C37' 102.8(3) . .
C37' K1 C37' 180.000(1) 2_665 .
O8 K2 O8 180.0(3) . 2
O8 K2 O6 87.0(2) . .
O8 K2 O6 93.0(2) 2 .
O8 K2 O6 93.0(2) . 2
O8 K2 O6 87.0(2) 2 2
O6 K2 O6 180.0 . 2
O8 K2 O7 90.0(3) . .
O8 K2 O7 90.0(3) 2 .
O6 K2 O7 60.89(16) . .
O6 K2 O7 119.11(16) 2 .
O8 K2 O7 90.0(3) . 2
O8 K2 O7 90.0(3) 2 2
O6 K2 O7 119.11(16) . 2
O6 K2 O7 60.89(16) 2 2
O7 K2 O7 180.00(11) . 2
O8 K2 O5 80.8(3) . 2
O8 K2 O5 99.2(3) 2 2
O6 K2 O5 119.46(15) . 2
O6 K2 O5 60.54(15) 2 2
O7 K2 O5 60.07(15) . 2
O7 K2 O5 119.93(15) 2 2
O8 K2 O5 99.2(3) . .
O8 K2 O5 80.8(3) 2 .
O6 K2 O5 60.54(15) . .
O6 K2 O5 119.46(15) 2 .
O7 K2 O5 119.93(15) . .
O7 K2 O5 60.07(15) 2 .
O5 K2 O5 180.00(13) 2 .
O8 K2 O8' 16.6(3) . .
O8 K2 O8' 163.4(3) 2 .
O6 K2 O8' 82.7(3) . .
O6 K2 O8' 97.3(3) 2 .
O7 K2 O8' 101.6(3) . .
O7 K2 O8' 78.4(3) 2 .
O5 K2 O8' 96.8(3) 2 .
O5 K2 O8' 83.2(3) . .
O8 K2 O8' 163.4(3) . 2
O8 K2 O8' 16.6(3) 2 2
O6 K2 O8' 97.3(3) . 2
O6 K2 O8' 82.7(3) 2 2
O7 K2 O8' 78.4(3) . 2
O7 K2 O8' 101.6(3) 2 2
O5 K2 O8' 83.2(3) 2 2
O5 K2 O8' 96.8(3) . 2
O8' K2 O8' 180.0(4) . 2
O8 K2 C44' 17.7(4) . .
O8 K2 C44' 162.3(4) 2 .
O6 K2 C44' 70.9(4) . .
O6 K2 C44' 109.1(4) 2 .
O7 K2 C44' 75.8(4) . .
O7 K2 C44' 104.2(4) 2 .
O5 K2 C44' 83.1(5) 2 .
O5 K2 C44' 96.9(5) . .
O8' K2 C44' 25.8(4) . .
O8' K2 C44' 154.2(4) 2 .
O8 K2 C44' 162.3(4) . 2
O8 K2 C44' 17.7(4) 2 2
O6 K2 C44' 109.1(4) . 2
O6 K2 C44' 70.9(4) 2 2
O7 K2 C44' 104.2(4) . 2
O7 K2 C44' 75.8(4) 2 2
O5 K2 C44' 96.9(5) 2 2
O5 K2 C44' 83.1(5) . 2
O8' K2 C44' 154.2(4) . 2
O8' K2 C44' 25.8(4) 2 2
C44' K2 C44' 180.000(1) . 2
P1 Ni1 S3 88.79(6) 2_656 2_656
P1 Ni1 S2 86.59(6) 2_656 2_656
S3 Ni1 S2 154.19(7) 2_656 2_656
P1 Ni1 S1 175.85(6) 2_656 .
S3 Ni1 S1 95.36(6) 2_656 .
S2 Ni1 S1 89.59(6) 2_656 .
C29 O1 C28 114.0(8) . .
C29 O1 K1 113.3(6) . .
C28 O1 K1 114.8(5) . .
C31 O2 C30 110.1(7) . .
C31 O2 K1 114.9(5) . .
C30 O2 K1 117.8(5) . .
C33 O3 C32 111.2(8) 2_665 .
C33 O3 K1 116.9(5) 2_665 .
C32 O3 K1 115.4(5) . .
C38 O5 C39 111.9(7) . .
C38 O5 K2 112.9(5) . .
C39 O5 K2 111.4(5) . .
C41 O6 C40 112.0(7) . .
C41 O6 K2 115.8(5) . .
C40 O6 K2 117.9(5) . .
C43 O7 C42 112.0(6) 2 .
C43 O7 K2 115.7(4) 2 .
C42 O7 K2 114.4(4) . .
C19 P1 C10 107.7(3) . .
C19 P1 C1 111.1(3) . .
C10 P1 C1 102.6(3) . .
C19 P1 Ni1 110.18(19) . 2_656
C10 P1 Ni1 105.8(2) . 2_656
C1 P1 Ni1 118.48(19) . 2_656
C2 S1 Ni1 109.16(19) . .
C11 S2 Ni1 104.0(2) . 2_656
C20 S3 Ni1 106.9(2) . 2_656
C5 Si1 C6 107.7(4) . .
C5 Si1 C3 113.3(3) . .
C6 Si1 C3 107.0(4) . .
C5 Si1 C4 108.7(4) . .
C6 Si1 C4 106.6(5) . .
C3 Si1 C4 113.2(3) . .
C14 Si2 C13 111.6(5) . .
C14 Si2 C12 110.3(4) . .
C13 Si2 C12 112.6(3) . .
C14 Si2 C15 106.3(4) . .
C13 Si2 C15 109.0(4) . .
C12 Si2 C15 106.8(4) . .
C22 Si3 C23 109.3(5) . .
C22 Si3 C21 112.2(3) . .
C23 Si3 C21 107.3(4) . .
C22 Si3 C24 109.4(5) . .
C23 Si3 C24 107.1(5) . .
C21 Si3 C24 111.3(4) . .

loop_
_geom_bond_atom_site_label_1
_geom_bond_atom_site_label_2
_geom_bond_distance
_geom_bond_site_symmetry_2
C1 C9 1.399(8) .
C1 C2 1.413(8) .
C1 P1 1.833(5) .
C2 C3 1.405(8) .
C2 S1 1.764(6) .
C3 C7 1.440(9) .
C3 Si1 1.884(6) .
C4 Si1 1.890(8) .
C4 H4A 0.9600 .
C4 H4B 0.9600 .
C4 H4C 0.9600 .
C5 Si1 1.863(8) .
C5 H5A 0.9600 .
C5 H5B 0.9600 .
C5 H5C 0.9600 .
C6 Si1 1.870(8) .
C6 H6A 0.9600 .
C6 H6B 0.9600 .
C6 H6C 0.9600 .
C7 C8 1.353(9) .
C7 H7 0.9300 .
C8 C9 1.387(8) .
C8 H8 0.9300 .
C9 H9 0.9300 .
C10 C18 1.383(9) .
C10 C11 1.413(9) .
C10 P1 1.818(6) .
C11 C12 1.421(8) .
C11 S2 1.758(6) .
C12 C16 1.377(10) .
C12 Si2 1.885(7) .
C13 Si2 1.860(9) .
C13 H13A 0.9600 .
C13 H13B 0.9600 .
C13 H13C 0.9600 .
C14 Si2 1.859(9) .
C14 H14A 0.9600 .
C14 H14B 0.9600 .
C14 H14C 0.9600 .
C15 Si2 1.897(8) .
C15 H15A 0.9600 .
C15 H15B 0.9600 .
C15 H15C 0.9600 .
C16 C17 1.389(11) .
C16 H16 0.9300 .
C17 C18 1.396(9) .
C17 H17 0.9300 .
C18 H18 0.9300 .
C19 C27 1.389(9) .
C19 C20 1.402(8) .
C19 P1 1.812(6) .
C20 C21 1.422(9) .
C20 S3 1.756(6) .
C21 C25 1.404(10) .
C21 Si3 1.881(7) .
C22 Si3 1.853(9) .
C22 H22A 0.9600 .
C22 H22B 0.9600 .
C22 H22C 0.9600 .
C23 Si3 1.871(11) .
C23 H23A 0.9600 .
C23 H23B 0.9600 .
C23 H23C 0.9600 .
C24 Si3 1.883(11) .
C24 H24A 0.9600 .
C24 H24B 0.9600 .
C24 H24C 0.9600 .
C25 C26 1.365(11) .
C25 H25 0.9300 .
C26 C27 1.365(10) .
C26 H26 0.9300 .
C27 H27 0.9300 .
C28 O1 1.430(11) .
C28 C33 1.486(14) .
C28 H28A 0.9700 .
C28 H28B 0.9700 .
C29 O1 1.413(11) .
C29 C30 1.478(15) .
C29 H29A 0.9700 .
C29 H29B 0.9700 .
C30 O2 1.431(11) .
C30 H30A 0.9700 .
C30 H30B 0.9700 .
C31 O2 1.412(11) .
C31 C32 1.493(14) .
C31 H31A 0.9700 .
C31 H31B 0.9700 .
C32 O3 1.434(10) .
C32 H32A 0.9700 .
C32 H32B 0.9700 .
C33 O3 1.394(12) 2_665
C33 H33A 0.9700 .
C33 H33B 0.9700 .
O4 C37 1.397(14) .
O4 C34 1.421(14) .
O4 K1 2.575(11) .
C34 C35 1.554(15) .
C34 H34A 0.9700 .
C34 H34B 0.9700 .
C35 C36 1.554(15) .
C35 H35A 0.9700 .
C35 H35B 0.9700 .
C36 C37 1.526(15) .
C36 H36A 0.9700 .
C36 H36B 0.9700 .
C37 H37A 0.9700 .
C37 H37B 0.9700 .
O4' C37' 1.395(16) .
O4' C34' 1.412(15) .
O4' K1 2.498(14) .
C34' C35' 1.545(16) .
C34' H34C 0.9700 .
C34' H34D 0.9700 .
C35' C36' 1.572(16) .
C35' H35C 0.9700 .
C35' H35D 0.9700 .
C36' C37' 1.525(16) .
C36' H36C 0.9700 .
C36' H36D 0.9700 .
C37' K1 3.07(2) .
C37' H37C 0.9700 .
C37' H37D 0.9700 .
C38 O5 1.395(10) .
C38 C43 1.507(12) .
C38 H38A 0.9700 .
C38 H38B 0.9700 .
C39 O5 1.422(11) .
C39 C40 1.479(15) .
C39 H39A 0.9700 .
C39 H39B 0.9700 .
C40 O6 1.432(12) .
C40 H40A 0.9700 .
C40 H40B 0.9700 .
C41 O6 1.413(9) .
C41 C42 1.455(12) .
C41 H41A 0.9700 .
C41 H41B 0.9700 .
C42 O7 1.429(9) .
C42 H42A 0.9700 .
C42 H42B 0.9700 .
C43 O7 1.423(11) 2
C43 H43A 0.9700 .
C43 H43B 0.9700 .
O8 C47 1.482(15) .
O8 C44 1.509(14) .
O8 K2 2.514(9) .
C44 C45 1.441(15) .
C44 H44A 0.9700 .
C44 H44B 0.9700 .
C45 C46 1.485(15) .
C45 H45A 0.9700 .
C45 H45B 0.9700 .
C46 C47 1.458(15) .
C46 H46A 0.9700 .
C46 H46B 0.9700 .
C47 H47A 0.9700 .
C47 H47B 0.9700 .
O8' C47' 1.428(17) .
O8' C44' 1.509(16) .
O8' K2 2.885(15) .
C44' C45' 1.456(17) .
C44' K2 3.43(2) .
C44' H44C 0.9700 .
C44' H44D 0.9700 .
C45' C46' 1.483(16) .
C45' H45C 0.9700 .
C45' H45D 0.9700 .
C46' C47' 1.454(17) .
C46' H46C 0.9700 .
C46' H46D 0.9700 .
C47' H47C 0.9700 .
C47' H47D 0.9700 .
C48 N1 1.147(15) .
C48 C49 1.446(16) .
C49 H49A 0.9600 .
C49 H49B 0.9600 .
C49 H49C 0.9600 .
K1 O4' 2.498(14) 2_665
K1 O4 2.575(11) 2_665
K1 O2 2.730(5) 2_665
K1 O2 2.730(5) .
K1 O3 2.771(6) .
K1 O3 2.771(6) 2_665
K1 O1 2.827(6) 2_665
K1 O1 2.827(6) .
K1 C37' 3.07(2) 2_665
K2 O8 2.514(9) 2
K2 O6 2.734(5) .
K2 O6 2.734(5) 2
K2 O7 2.765(5) .
K2 O7 2.765(5) 2
K2 O5 2.853(5) 2
K2 O5 2.853(5) .
K2 O8' 2.885(15) 2
K2 C44' 3.43(2) 2
Ni1 P1 2.1104(16) 2_656
Ni1 S3 2.1688(16) 2_656
Ni1 S2 2.2179(17) 2_656
Ni1 S1 2.2362(16) .
O3 C33 1.394(12) 2_665
O7 C43 1.423(11) 2
P1 Ni1 2.1104(16) 2_656
S2 Ni1 2.2179(17) 2_656
S3 Ni1 2.1688(16) 2_656
